data_7225767
loop_
_publ_author_name
'Magubane, Makhosozane N.'
'Nyamato, George Simba'
'Ojwach, Stephen O.'
'Munro, Orde Q.'

_publ_section_title
;
 Structural, Kinetic, and DFT Studies of the Transfer Hydro-genation of
 Ketones Mediated by (Pyrazole)pyridine Iron(II) and Nickel(II) Complexes
;
_journal_name_full 'RSC Adv.'
_journal_paper_doi 10.1039/C6RA12788F
_journal_year 2016
_chemical_formula_moiety 'C34 H42 Fe N10, 2(Cl4 Fe), 2(C H2 Cl2)'
_chemical_formula_sum 'C36 H46 Cl12 Fe3 N10'
_chemical_formula_weight 1211.78
_chemical_name_systematic
;
 ?
;
_space_group_crystal_system triclinic
_space_group_IT_number 2
_space_group_name_Hall '-P 1'
_space_group_name_H-M_alt 'P -1'
_symmetry_space_group_name_Hall '-P 1'
_symmetry_space_group_name_H-M 'P -1'
_atom_sites_solution_hydrogens geom
_atom_sites_solution_primary iterative
_audit_creation_date 2014-07-28
_audit_creation_method
;
Olex2 1.2
(compiled 2014.03.20 svn.r2914 for OlexSys, GUI svn.r4816)
;
_audit_update_record
;
2016-05-16 deposited with the CCDC.
2016-06-27 downloaded from the CCDC.
;
_cell_angle_alpha 89.620(4)
_cell_angle_beta 64.621(4)
_cell_angle_gamma 63.481(4)
_cell_formula_units_Z 2
_cell_length_a 13.7303(12)
_cell_length_b 14.9885(13)
_cell_length_c 15.6987(13)
_cell_measurement_reflns_used 9151
_cell_measurement_temperature 100
_cell_measurement_theta_max 26.16
_cell_measurement_theta_min 2.38
_cell_volume 2542.7(4)
_computing_data_reduction 'SAINT v8.27A (Bruker, 2012)'
_computing_molecular_graphics 'Olex2 (Dolomanov et al., 2009)'
_computing_publication_material 'Olex2 (Dolomanov et al., 2009)'
_computing_structure_refinement 'ShelXL (Sheldrick, 2008)'
_computing_structure_solution 'olex2.solve (Bourhis et al., 2013)'
_diffrn_ambient_temperature 100.0
_diffrn_detector 'Bruker APEX2 area detector'
_diffrn_detector_area_resol_mean 7.9
_diffrn_detector_type 'CCD area detector'
_diffrn_measured_fraction_theta_full 0.968
_diffrn_measured_fraction_theta_max 0.958
_diffrn_measurement_device 'three-circle diffractometer'
_diffrn_measurement_device_type 'Bruker SMART APEX2 area detector'
_diffrn_measurement_method '\w and \f scans'
_diffrn_radiation_monochromator 'mirror optics'
_diffrn_radiation_probe x-ray
_diffrn_radiation_type MoK\a
_diffrn_radiation_wavelength 0.71073
_diffrn_reflns_av_R_equivalents 0.0284
_diffrn_reflns_av_unetI/netI 0.0250
_diffrn_reflns_Laue_measured_fraction_full 0.968
_diffrn_reflns_Laue_measured_fraction_max 0.958
_diffrn_reflns_limit_h_max 17
_diffrn_reflns_limit_h_min -16
_diffrn_reflns_limit_k_max 18
_diffrn_reflns_limit_k_min -18
_diffrn_reflns_limit_l_max 19
_diffrn_reflns_limit_l_min -19
_diffrn_reflns_number 36960
_diffrn_reflns_point_group_measured_fraction_full 0.968
_diffrn_reflns_point_group_measured_fraction_max 0.958
_diffrn_reflns_theta_full 25.000
_diffrn_reflns_theta_max 26.234
_diffrn_reflns_theta_min 1.475
_diffrn_source 'microfocus sealed X-ray tube'
_diffrn_source_type 'Incoatec I\ms'
_diffrn_standards_number 0
_exptl_absorpt_coefficient_mu 1.514
_exptl_absorpt_correction_T_max 0.7453
_exptl_absorpt_correction_T_min 0.6040
_exptl_absorpt_correction_type multi-scan
_exptl_absorpt_process_details
;
SADABS-2012/1 (Bruker,2012) was used for absorption correction.
wR2(int) was 0.1015 before and 0.0481 after correction.
The Ratio of minimum to maximum transmission is 0.8104.
The \l/2 correction factor is 0.0015.
;
_exptl_crystal_colour brown
_exptl_crystal_density_diffrn 1.583
_exptl_crystal_description shard
_exptl_crystal_F_000 1228
_exptl_crystal_size_max 0.25
_exptl_crystal_size_mid 0.2
_exptl_crystal_size_min 0.15
_refine_diff_density_max 1.196
_refine_diff_density_min -1.176
_refine_diff_density_rms 0.212
_refine_ls_extinction_method none
_refine_ls_goodness_of_fit_ref 1.183
_refine_ls_hydrogen_treatment constr
_refine_ls_matrix_type full
_refine_ls_number_parameters 650
_refine_ls_number_reflns 9820
_refine_ls_number_restraints 54
_refine_ls_restrained_S_all 1.181
_refine_ls_R_factor_all 0.0994
_refine_ls_R_factor_gt 0.0966
_refine_ls_shift/su_max 0.000
_refine_ls_shift/su_mean 0.000
_refine_ls_structure_factor_coef Fsqd
_refine_ls_weighting_details 'w=1/[\s^2^(Fo^2^)+74.1287P] where P=(Fo^2^+2Fc^2^)/3'
_refine_ls_weighting_scheme calc
_refine_ls_wR_factor_gt 0.2454
_refine_ls_wR_factor_ref 0.2466
_reflns_Friedel_coverage 0.000
_reflns_number_gt 9239
_reflns_number_total 9820
_reflns_threshold_expression 'I > 2\s(I)'
_cod_data_source_file c6ra12788f2.cif
_cod_data_source_block CPD_6
_cod_database_code 7225767
_shelxl_version_number 2014-3
_shelx_space_group_comment
;
The symmetry employed for this shelxl refinement is uniquely defined
by the following loop, which should always be used as a source of
symmetry information in preference to the above space-group names.
They are only intended as comments.
;
_olex2_refinement_description
;
1. Fixed Uiso
 At 1.2 times of:
  All C(H) groups, All C(H,H) groups
 At 1.5 times of:
  All C(H,H,H) groups
2. Uiso/Uaniso restraints and constraints
Uanis(Cl1') \\sim Ueq: with sigma of 0.01 and sigma for terminal atoms of 0.02
Uanis(Cl2') \\sim Ueq, Uanis(Fe2') \\sim Ueq, Uanis(Cl4) \\sim Ueq: with sigma
of 0.01 and sigma for terminal atoms of 0.02
Uanis(Cl4') \\sim Ueq: with sigma of 0.01 and sigma for terminal atoms of 0.02
Uanis(Cl3) \\sim Ueq, Uanis(Fe3') \\sim Ueq, Uanis(Cl6') \\sim Ueq, Uanis(Cl7)
\\sim Ueq, Uanis(Cl4) \\sim Ueq: with sigma of 0.01 and sigma for terminal
atoms of 0.02
3. Others
 Sof(Fe2')=Sof(Cl1')=Sof(Cl2')=Sof(Cl3')=Sof(Cl4')=1-FVAR(1)
 Sof(Fe2)=Sof(Cl1)=Sof(Cl2)=Sof(Cl3)=Sof(Cl4)=FVAR(1)
 Sof(Fe3')=Sof(Cl5')=Sof(Cl6')=Sof(Cl7')=Sof(Cl8')=1-FVAR(2)
 Sof(Fe3)=Sof(Cl5)=Sof(Cl6)=Sof(Cl7)=Sof(Cl8)=FVAR(2)
4.a Secondary CH2 refined with riding coordinates:
 C6(H6a,H6b), C12(H12a,H12b), C23(H23a,H23b), C29(H29a,H29b), C1A(H1Aa,H1Ab),
 C1B(H1Ba,H1Bb)
4.b Aromatic/amide H refined with riding coordinates:
 C3(H3), C8(H8), C9(H9), C10(H10), C15(H15), C20(H20), C25(H25), C26(H26),
 C27(H27), C32(H32)
4.c Idealised Me refined as rotating group:
 C1(H1a,H1b,H1c), C5(H5a,H5b,H5c), C13(H13a,H13b,H13c), C17(H17a,H17b,H17c),
 C18(H18a,H18b,H18c), C22(H22a,H22b,H22c), C30(H30a,H30b,H30c), C34(H34a,H34b,
 H34c)
;

loop_
_space_group_symop_operation_xyz
'x, y, z'
'-x, -y, -z'

loop_
_atom_site_label
_atom_site_type_symbol
_atom_site_fract_x
_atom_site_fract_y
_atom_site_fract_z
_atom_site_U_iso_or_equiv
_atom_site_adp_type
_atom_site_occupancy
_atom_site_site_symmetry_order
_atom_site_calc_flag
_atom_site_refinement_flags_posn
_atom_site_refinement_flags_adp
_atom_site_refinement_flags_occupancy
_atom_site_disorder_assembly
_atom_site_disorder_group
Fe1 Fe 0.01934(11) 0.24453(9) 0.25774(9) 0.0151(3) Uani 1 1 d . . . . .
N1 N -0.1386(7) 0.2304(6) 0.3663(6) 0.0196(16) Uani 1 1 d . . . . .
N2 N -0.2198(7) 0.3044(6) 0.4498(6) 0.0214(17) Uani 1 1 d . . . . .
N3 N -0.1048(7) 0.4151(6) 0.3255(5) 0.0162(15) Uani 1 1 d . . . . .
N4 N 0.1129(7) 0.3842(6) 0.1422(6) 0.0202(16) Uani 1 1 d . . . . .
N5 N 0.1556(7) 0.2894(6) 0.1636(6) 0.0169(15) Uani 1 1 d . . . . .
N10 N 0.1082(7) 0.2110(6) 0.3505(6) 0.0191(16) Uani 1 1 d . . . . .
N9 N 0.1494(7) 0.1172(6) 0.3694(5) 0.0174(15) Uani 1 1 d . . . . .
N8 N 0.1433(7) 0.0765(6) 0.1853(6) 0.0177(15) Uani 1 1 d . . . . .
N7 N 0.0253(7) 0.1742(6) 0.0681(6) 0.0199(16) Uani 1 1 d . . . . .
N6 N -0.0513(7) 0.2469(6) 0.1535(5) 0.0182(15) Uani 1 1 d . . . . .
C1 C -0.1371(10) 0.0887(9) 0.2824(8) 0.033(2) Uani 1 1 d . . . . .
H1A H -0.1061 0.1057 0.2193 0.049 Uiso 1 1 calc GR . . . .
H1B H -0.1977 0.0676 0.2892 0.049 Uiso 1 1 calc GR . . . .
H1C H -0.0681 0.0325 0.2871 0.049 Uiso 1 1 calc GR . . . .
C2 C -0.1969(9) 0.1796(8) 0.3604(7) 0.025(2) Uani 1 1 d . . . . .
C3 C -0.3142(10) 0.2211(9) 0.4420(8) 0.031(2) Uani 1 1 d . . . . .
H3 H -0.3727 0.1983 0.4564 0.037 Uiso 1 1 calc R . . . .
C4 C -0.3282(9) 0.3012(8) 0.4967(8) 0.029(2) Uani 1 1 d . . . . .
C5 C -0.4342(13) 0.3741(11) 0.5896(10) 0.059(4) Uani 1 1 d . . . . .
H5A H -0.4669 0.4437 0.5790 0.088 Uiso 1 1 calc GR . . . .
H5B H -0.4061 0.3714 0.6378 0.088 Uiso 1 1 calc GR . . . .
H5C H -0.4994 0.3551 0.6130 0.088 Uiso 1 1 calc GR . . . .
C6 C -0.1851(9) 0.3706(7) 0.4818(7) 0.0203(19) Uani 1 1 d . . . . .
H6A H -0.1027 0.3282 0.4774 0.024 Uiso 1 1 calc R . . . .
H6B H -0.2453 0.4057 0.5506 0.024 Uiso 1 1 calc R . . . .
C7 C -0.1807(8) 0.4499(7) 0.4231(6) 0.0186(18) Uani 1 1 d . . . . .
C8 C -0.2522(10) 0.5525(7) 0.4677(7) 0.025(2) Uani 1 1 d . . . . .
H8 H -0.3069 0.5743 0.5354 0.031 Uiso 1 1 calc R . . . .
C9 C -0.2428(10) 0.6239(7) 0.4117(8) 0.028(2) Uani 1 1 d . . . . .
H9 H -0.2887 0.6951 0.4406 0.034 Uiso 1 1 calc R . . . .
C10 C -0.1654(10) 0.5883(7) 0.3139(7) 0.025(2) Uani 1 1 d . . . . .
H10 H -0.1571 0.6352 0.2741 0.030 Uiso 1 1 calc R . . . .
C11 C -0.0996(8) 0.4849(7) 0.2729(6) 0.0176(18) Uani 1 1 d . . . . .
C12 C -0.0149(9) 0.4444(7) 0.1655(6) 0.0204(19) Uani 1 1 d . . . . .
H12A H -0.0387 0.4018 0.1398 0.025 Uiso 1 1 calc R . . . .
H12B H -0.0253 0.5026 0.1335 0.025 Uiso 1 1 calc R . . . .
C13 C 0.1859(10) 0.5043(8) 0.0615(7) 0.028(2) Uani 1 1 d . . . . .
H13A H 0.2633 0.5067 0.0358 0.043 Uiso 1 1 calc GR . . . .
H13B H 0.1202 0.5638 0.1153 0.043 Uiso 1 1 calc GR . . . .
H13C H 0.1629 0.5054 0.0103 0.043 Uiso 1 1 calc GR . . . .
C14 C 0.2032(9) 0.4074(7) 0.0972(7) 0.0216(19) Uani 1 1 d . . . . .
C15 C 0.3098(9) 0.3247(8) 0.0899(7) 0.022(2) Uani 1 1 d . . . . .
H15 H 0.3901 0.3179 0.0619 0.027 Uiso 1 1 calc R . . . .
C16 C 0.2769(8) 0.2543(7) 0.1312(7) 0.0208(19) Uani 1 1 d . . . . .
C17 C 0.3585(9) 0.1518(8) 0.1388(8) 0.027(2) Uani 1 1 d . . . . .
H17A H 0.3077 0.1264 0.1852 0.041 Uiso 1 1 calc GR . . . .
H17B H 0.4128 0.1572 0.1611 0.041 Uiso 1 1 calc GR . . . .
H17C H 0.4089 0.1043 0.0753 0.041 Uiso 1 1 calc GR . . . .
C18 C -0.2752(10) 0.3733(9) 0.2420(8) 0.032(2) Uani 1 1 d . . . . .
H18A H -0.2650 0.3706 0.3002 0.048 Uiso 1 1 calc GR . . . .
H18B H -0.3483 0.3675 0.2550 0.048 Uiso 1 1 calc GR . . . .
H18C H -0.2857 0.4385 0.2241 0.048 Uiso 1 1 calc GR . . . .
C19 C -0.1635(9) 0.2871(8) 0.1610(7) 0.024(2) Uani 1 1 d . . . . .
C20 C -0.1574(10) 0.2411(9) 0.0800(8) 0.031(2) Uani 1 1 d . . . . .
H20 H -0.2246 0.2565 0.0677 0.037 Uiso 1 1 calc R . . . .
C21 C -0.0352(10) 0.1692(8) 0.0218(7) 0.026(2) Uani 1 1 d . . . . .
C22 C 0.0279(11) 0.0977(9) -0.0743(8) 0.035(3) Uani 1 1 d . . . . .
H22A H 0.0704 0.0270 -0.0690 0.053 Uiso 1 1 calc GR . . . .
H22B H 0.0883 0.1138 -0.1229 0.053 Uiso 1 1 calc GR . . . .
H22C H -0.0338 0.1057 -0.0940 0.053 Uiso 1 1 calc GR . . . .
C23 C 0.1586(8) 0.1205(7) 0.0325(7) 0.0202(19) Uani 1 1 d . . . . .
H23A H 0.1853 0.1711 0.0364 0.024 Uiso 1 1 calc R . . . .
H23B H 0.2009 0.0856 -0.0365 0.024 Uiso 1 1 calc R . . . .
C24 C 0.1976(8) 0.0419(7) 0.0896(7) 0.0177(18) Uani 1 1 d . . . . .
C25 C 0.2847(9) -0.0583(8) 0.0416(7) 0.024(2) Uani 1 1 d . . . . .
H25 H 0.3198 -0.0792 -0.0265 0.029 Uiso 1 1 calc R . . . .
C26 C 0.3204(9) -0.1290(7) 0.0963(7) 0.024(2) Uani 1 1 d . . . . .
H26 H 0.3817 -0.1986 0.0654 0.029 Uiso 1 1 calc R . . . .
C27 C 0.2649(9) -0.0957(7) 0.1956(7) 0.024(2) Uani 1 1 d . . . . .
H27 H 0.2862 -0.1423 0.2342 0.029 Uiso 1 1 calc R . . . .
C28 C 0.1777(8) 0.0068(7) 0.2381(7) 0.0181(18) Uani 1 1 d . . . . .
C29 C 0.1160(9) 0.0456(7) 0.3449(7) 0.0209(19) Uani 1 1 d . . . . .
H29A H 0.0252 0.0800 0.3710 0.025 Uiso 1 1 calc R . . . .
H29B H 0.1401 -0.0128 0.3755 0.025 Uiso 1 1 calc R . . . .
C30 C 0.2696(10) 0.0082(8) 0.4472(8) 0.029(2) Uani 1 1 d . . . . .
H30A H 0.3212 0.0116 0.4737 0.044 Uiso 1 1 calc GR . . . .
H30B H 0.3200 -0.0510 0.3923 0.044 Uiso 1 1 calc GR . . . .
H30C H 0.2015 0.0013 0.4974 0.044 Uiso 1 1 calc GR . . . .
C31 C 0.2173(8) 0.1056(7) 0.4133(7) 0.0212(19) Uani 1 1 d . . . . .
C32 C 0.2195(9) 0.1943(7) 0.4253(7) 0.0206(19) Uani 1 1 d . . . . .
H32 H 0.2591 0.2090 0.4557 0.025 Uiso 1 1 calc R . . . .
C33 C 0.1521(8) 0.2588(7) 0.3841(7) 0.0207(19) Uani 1 1 d . . . . .
C34 C 0.1275(9) 0.3660(8) 0.3775(7) 0.024(2) Uani 1 1 d . . . . .
H34A H 0.0908 0.3888 0.3346 0.037 Uiso 1 1 calc GR . . . .
H34B H 0.2055 0.3676 0.3516 0.037 Uiso 1 1 calc GR . . . .
H34C H 0.0702 0.4116 0.4422 0.037 Uiso 1 1 calc GR . . . .
Fe3 Fe -0.0474(4) 0.2516(2) 0.6930(3) 0.0112(12) Uani 0.80(4) 1 d . . P A 3
Cl5 Cl -0.0735(6) 0.1670(4) 0.5969(5) 0.0179(14) Uani 0.80(4) 1 d . . P A 3
Cl6 Cl -0.1866(5) 0.2773(4) 0.8425(3) 0.0218(16) Uani 0.80(4) 1 d . . P A 3
Cl7 Cl 0.1366(7) 0.1708(5) 0.6815(6) 0.0205(14) Uani 0.80(4) 1 d . U P A 3
Cl8 Cl -0.0837(6) 0.4016(3) 0.6581(5) 0.0197(14) Uani 0.80(4) 1 d . . P A 3
Fe3' Fe -0.068(3) 0.258(2) 0.683(2) 0.055(8) Uani 0.20(4) 1 d . U P A 4
Cl5' Cl -0.099(6) 0.170(4) 0.592(4) 0.072(15) Uani 0.20(4) 1 d . . P A 4
Cl6' Cl -0.206(6) 0.293(5) 0.834(4) 0.097(17) Uani 0.20(4) 1 d . U P A 4
Cl7' Cl 0.125(5) 0.164(4) 0.670(4) 0.067(16) Uani 0.20(4) 1 d . . P A 4
Cl8' Cl -0.081(4) 0.403(3) 0.634(5) 0.080(15) Uani 0.20(4) 1 d . . P A 4
Fe2' Fe 0.389(4) 0.245(2) -0.189(3) 0.072(10) Uani 0.18(3) 1 d . U P B 2
Cl1' Cl 0.433(5) 0.209(4) -0.329(4) 0.079(17) Uani 0.18(3) 1 d . U P B 2
Cl2' Cl 0.190(5) 0.324(4) -0.094(4) 0.075(16) Uani 0.18(3) 1 d . U P B 2
Cl3' Cl 0.474(6) 0.105(4) -0.151(5) 0.094(15) Uani 0.18(3) 1 d . . P B 2
Cl4' Cl 0.472(6) 0.332(4) -0.180(5) 0.10(2) Uani 0.18(3) 1 d . U P B 2
Fe2 Fe 0.3672(3) 0.2385(2) -0.1743(2) 0.0125(11) Uani 0.82(3) 1 d . . P B 1
Cl1 Cl 0.4176(5) 0.1936(4) -0.3272(3) 0.0199(13) Uani 0.82(3) 1 d . . P B 1
Cl2 Cl 0.1637(5) 0.3178(3) -0.0879(3) 0.0165(12) Uani 0.82(3) 1 d . . P B 1
Cl3 Cl 0.4444(4) 0.0968(3) -0.1272(3) 0.0168(12) Uani 0.82(3) 1 d . U P B 1
Cl4 Cl 0.4449(5) 0.3360(3) -0.1627(3) 0.0236(13) Uani 0.82(3) 1 d . U P B 1
Cl9 Cl 0.5182(3) 0.0869(2) 0.4257(2) 0.0328(6) Uani 1 1 d . . . . .
Cl10 Cl 0.5521(3) 0.4013(2) 0.0574(2) 0.0393(7) Uani 1 1 d . . . . .
Cl11 Cl 0.4222(3) 0.4120(3) 0.2616(2) 0.0538(9) Uani 1 1 d . . . . .
Cl12 Cl 0.5948(4) 0.1353(3) 0.2361(2) 0.0540(9) Uani 1 1 d . . . . .
C1A C 0.5722(13) 0.0449(9) 0.3016(9) 0.041(3) Uani 1 1 d . . . . .
H1AA H 0.6513 -0.0204 0.2752 0.049 Uiso 1 1 calc R . . . .
H1AB H 0.5116 0.0320 0.2937 0.049 Uiso 1 1 calc R . . . .
C1B C 0.4230(11) 0.4781(9) 0.1685(9) 0.039(3) Uani 1 1 d . . . . .
H1BA H 0.3465 0.4982 0.1640 0.047 Uiso 1 1 calc R . . . .
H1BB H 0.4246 0.5413 0.1838 0.047 Uiso 1 1 calc R . . . .

loop_
_atom_site_aniso_label
_atom_site_aniso_U_11
_atom_site_aniso_U_22
_atom_site_aniso_U_33
_atom_site_aniso_U_23
_atom_site_aniso_U_13
_atom_site_aniso_U_12
Fe1 0.0161(6) 0.0165(6) 0.0144(6) 0.0053(5) -0.0080(5) -0.0086(5)
N1 0.014(4) 0.025(4) 0.019(4) 0.002(3) -0.005(3) -0.012(3)
N2 0.017(4) 0.023(4) 0.022(4) 0.004(3) -0.005(3) -0.013(3)
N3 0.015(3) 0.021(4) 0.018(4) 0.004(3) -0.010(3) -0.011(3)
N4 0.023(4) 0.015(4) 0.019(4) 0.007(3) -0.010(3) -0.007(3)
N5 0.022(4) 0.018(4) 0.021(4) 0.012(3) -0.014(3) -0.014(3)
N10 0.018(4) 0.013(3) 0.024(4) 0.007(3) -0.008(3) -0.008(3)
N9 0.020(4) 0.016(4) 0.016(4) 0.010(3) -0.006(3) -0.011(3)
N8 0.017(4) 0.021(4) 0.019(4) 0.006(3) -0.008(3) -0.013(3)
N7 0.020(4) 0.024(4) 0.019(4) 0.007(3) -0.012(3) -0.011(3)
N6 0.016(4) 0.023(4) 0.017(4) 0.006(3) -0.009(3) -0.010(3)
C1 0.029(5) 0.039(6) 0.028(5) -0.004(5) -0.006(5) -0.023(5)
C2 0.026(5) 0.028(5) 0.025(5) 0.004(4) -0.010(4) -0.019(4)
C3 0.025(5) 0.037(6) 0.033(6) 0.008(5) -0.009(4) -0.022(5)
C4 0.022(5) 0.029(5) 0.026(5) 0.004(4) 0.004(4) -0.019(4)
C5 0.048(8) 0.047(8) 0.041(7) -0.018(6) 0.020(6) -0.031(7)
C6 0.025(5) 0.022(4) 0.019(4) 0.005(4) -0.012(4) -0.013(4)
C7 0.021(4) 0.023(5) 0.014(4) 0.005(4) -0.009(4) -0.011(4)
C8 0.035(5) 0.023(5) 0.015(4) 0.003(4) -0.015(4) -0.010(4)
C9 0.036(6) 0.017(5) 0.026(5) 0.000(4) -0.015(5) -0.007(4)
C10 0.031(5) 0.020(5) 0.025(5) 0.008(4) -0.016(4) -0.011(4)
C11 0.018(4) 0.023(4) 0.015(4) 0.004(4) -0.013(4) -0.007(4)
C12 0.024(5) 0.020(4) 0.015(4) 0.007(4) -0.011(4) -0.007(4)
C13 0.039(6) 0.023(5) 0.020(5) 0.009(4) -0.009(4) -0.018(5)
C14 0.025(5) 0.022(5) 0.017(4) 0.003(4) -0.010(4) -0.011(4)
C15 0.018(4) 0.030(5) 0.023(5) 0.003(4) -0.012(4) -0.012(4)
C16 0.017(4) 0.023(5) 0.021(5) 0.001(4) -0.011(4) -0.008(4)
C17 0.016(4) 0.028(5) 0.029(5) 0.004(4) -0.009(4) -0.005(4)
C18 0.023(5) 0.039(6) 0.029(6) 0.004(5) -0.014(4) -0.009(5)
C19 0.026(5) 0.028(5) 0.021(5) 0.011(4) -0.016(4) -0.010(4)
C20 0.027(5) 0.037(6) 0.030(6) 0.002(5) -0.016(5) -0.013(5)
C21 0.031(5) 0.031(5) 0.021(5) 0.007(4) -0.017(4) -0.014(4)
C22 0.041(6) 0.040(6) 0.023(5) 0.002(5) -0.022(5) -0.013(5)
C23 0.020(4) 0.025(5) 0.015(4) 0.002(4) -0.008(4) -0.011(4)
C24 0.016(4) 0.023(4) 0.019(4) 0.010(4) -0.009(4) -0.013(4)
C25 0.028(5) 0.028(5) 0.015(4) 0.000(4) -0.009(4) -0.015(4)
C26 0.021(5) 0.019(5) 0.026(5) 0.004(4) -0.005(4) -0.010(4)
C27 0.026(5) 0.019(4) 0.025(5) 0.002(4) -0.010(4) -0.011(4)
C28 0.014(4) 0.023(4) 0.022(5) 0.005(4) -0.009(4) -0.011(4)
C29 0.027(5) 0.017(4) 0.018(4) 0.008(4) -0.012(4) -0.009(4)
C30 0.027(5) 0.022(5) 0.032(6) 0.009(4) -0.017(5) -0.005(4)
C31 0.018(4) 0.024(5) 0.018(4) 0.006(4) -0.010(4) -0.007(4)
C32 0.023(5) 0.027(5) 0.022(5) 0.012(4) -0.017(4) -0.015(4)
C33 0.017(4) 0.024(5) 0.026(5) 0.002(4) -0.015(4) -0.008(4)
C34 0.027(5) 0.030(5) 0.030(5) 0.011(4) -0.020(4) -0.017(4)
Fe3 0.0142(15) 0.0106(15) 0.0117(14) 0.0048(8) -0.0065(11) -0.0081(10)
Cl5 0.023(2) 0.021(2) 0.0150(19) 0.0021(14) -0.0071(16) -0.0169(18)
Cl6 0.026(2) 0.026(2) 0.011(2) 0.0020(14) -0.0028(15) -0.0169(17)
Cl7 0.020(2) 0.020(2) 0.022(2) 0.0070(15) -0.0130(19) -0.0085(18)
Cl8 0.026(2) 0.010(2) 0.024(2) 0.0088(13) -0.0117(16) -0.0102(17)
Fe3' 0.060(11) 0.071(11) 0.048(9) 0.021(6) -0.037(7) -0.033(7)
Cl5' 0.10(3) 0.10(2) 0.056(17) 0.035(16) -0.032(17) -0.08(2)
Cl6' 0.10(2) 0.10(2) 0.09(2) 0.023(14) -0.028(14) -0.066(17)
Cl7' 0.07(2) 0.09(3) 0.07(2) 0.042(19) -0.041(16) -0.051(18)
Cl8' 0.08(2) 0.12(3) 0.08(3) 0.047(19) -0.042(18) -0.08(2)
Fe2' 0.069(12) 0.085(13) 0.077(12) 0.024(7) -0.044(9) -0.041(8)
Cl1' 0.07(2) 0.09(2) 0.08(2) 0.006(12) -0.023(13) -0.063(16)
Cl2' 0.07(2) 0.09(2) 0.076(19) 0.023(13) -0.043(15) -0.039(14)
Cl3' 0.11(3) 0.12(3) 0.10(3) 0.04(2) -0.06(3) -0.08(3)
Cl4' 0.10(3) 0.11(2) 0.11(3) 0.024(16) -0.050(18) -0.053(17)
Fe2 0.0122(13) 0.0113(14) 0.0100(13) 0.0039(7) -0.0041(9) -0.0039(9)
Cl1 0.0158(18) 0.024(2) 0.0117(18) 0.0010(12) -0.0049(13) -0.0054(17)
Cl2 0.0101(18) 0.0196(18) 0.0112(17) 0.0059(11) -0.0032(13) -0.0026(14)
Cl3 0.0151(18) 0.0129(18) 0.0220(19) 0.0103(12) -0.0096(14) -0.0059(14)
Cl4 0.031(2) 0.024(2) 0.0175(19) 0.0060(13) -0.0074(15) -0.0190(15)
Cl9 0.0357(14) 0.0434(15) 0.0303(13) 0.0127(11) -0.0198(11) -0.0239(12)
Cl10 0.0314(14) 0.0485(17) 0.0320(14) 0.0075(12) -0.0126(12) -0.0175(13)
Cl11 0.0399(17) 0.083(3) 0.0325(16) 0.0193(16) -0.0138(13) -0.0293(17)
Cl12 0.079(2) 0.079(2) 0.0412(17) 0.0358(17) -0.0410(18) -0.056(2)
C1A 0.059(8) 0.033(6) 0.032(6) 0.008(5) -0.020(6) -0.026(6)
C1B 0.033(6) 0.029(6) 0.042(7) -0.001(5) -0.011(5) -0.012(5)

loop_
_atom_type_symbol
_atom_type_description
_atom_type_scat_dispersion_real
_atom_type_scat_dispersion_imag
_atom_type_scat_source
C C 0.0033 0.0016 'International Tables Vol C Tables 4.2.6.8 and 6.1.1.4'
H H 0.0000 0.0000 'International Tables Vol C Tables 4.2.6.8 and 6.1.1.4'
N N 0.0061 0.0033 'International Tables Vol C Tables 4.2.6.8 and 6.1.1.4'
Cl Cl 0.1484 0.1585 'International Tables Vol C Tables 4.2.6.8 and 6.1.1.4'
Fe Fe 0.3463 0.8444 'International Tables Vol C Tables 4.2.6.8 and 6.1.1.4'

loop_
_geom_angle_atom_site_label_1
_geom_angle_atom_site_label_2
_geom_angle_atom_site_label_3
_geom_angle
N1 Fe1 N3 84.9(3)
N1 Fe1 N8 96.3(3)
N1 Fe1 N6 87.9(3)
N5 Fe1 N1 169.2(3)
N5 Fe1 N3 84.3(3)
N5 Fe1 N8 94.5(3)
N5 Fe1 N6 94.0(3)
N10 Fe1 N1 91.9(3)
N10 Fe1 N3 96.0(3)
N10 Fe1 N5 88.3(3)
N10 Fe1 N8 85.6(3)
N10 Fe1 N6 169.3(3)
N8 Fe1 N3 178.0(3)
N6 Fe1 N3 94.6(3)
N6 Fe1 N8 83.8(3)
N2 N1 Fe1 118.2(6)
C2 N1 Fe1 133.1(6)
C2 N1 N2 105.9(7)
N1 N2 C4 111.1(8)
N1 N2 C6 120.8(7)
C4 N2 C6 127.9(8)
C7 N3 Fe1 120.8(6)
C11 N3 Fe1 121.5(6)
C11 N3 C7 117.5(8)
N5 N4 C12 120.4(8)
C14 N4 N5 112.1(8)
C14 N4 C12 127.5(8)
N4 N5 Fe1 118.5(6)
C16 N5 Fe1 135.5(6)
C16 N5 N4 104.9(8)
N9 N10 Fe1 118.9(6)
N9 N10 C33 106.2(8)
C33 N10 Fe1 133.9(6)
N10 N9 C29 120.8(8)
C31 N9 N10 110.4(8)
C31 N9 C29 128.8(8)
C24 N8 Fe1 122.5(6)
C24 N8 C28 117.3(8)
C28 N8 Fe1 119.7(6)
N6 N7 C23 119.7(7)
C21 N7 N6 112.6(8)
C21 N7 C23 127.3(8)
N7 N6 Fe1 118.5(5)
C19 N6 Fe1 134.2(6)
C19 N6 N7 105.0(7)
H1A C1 H1B 109.5
H1A C1 H1C 109.5
H1B C1 H1C 109.5
C2 C1 H1A 109.5
C2 C1 H1B 109.5
C2 C1 H1C 109.5
N1 C2 C1 123.1(9)
N1 C2 C3 109.6(9)
C3 C2 C1 127.0(9)
C2 C3 H3 126.6
C4 C3 C2 106.8(9)
C4 C3 H3 126.6
N2 C4 C5 122.8(10)
C3 C4 N2 106.5(9)
C3 C4 C5 130.7(10)
C4 C5 H5A 109.5
C4 C5 H5B 109.5
C4 C5 H5C 109.5
H5A C5 H5B 109.5
H5A C5 H5C 109.5
H5B C5 H5C 109.5
N2 C6 H6A 109.0
N2 C6 H6B 109.0
N2 C6 C7 112.9(8)
H6A C6 H6B 107.8
C7 C6 H6A 109.0
C7 C6 H6B 109.0
N3 C7 C6 117.1(8)
N3 C7 C8 122.6(9)
C8 C7 C6 120.3(8)
C7 C8 H8 120.5
C7 C8 C9 118.9(9)
C9 C8 H8 120.5
C8 C9 H9 121.0
C10 C9 C8 118.0(9)
C10 C9 H9 121.0
C9 C10 H10 119.8
C9 C10 C11 120.4(10)
C11 C10 H10 119.8
N3 C11 C10 122.5(9)
N3 C11 C12 116.3(8)
C10 C11 C12 121.2(9)
N4 C12 C11 112.4(7)
N4 C12 H12A 109.1
N4 C12 H12B 109.1
C11 C12 H12A 109.1
C11 C12 H12B 109.1
H12A C12 H12B 107.9
H13A C13 H13B 109.5
H13A C13 H13C 109.5
H13B C13 H13C 109.5
C14 C13 H13A 109.5
C14 C13 H13B 109.5
C14 C13 H13C 109.5
N4 C14 C13 124.4(9)
N4 C14 C15 105.8(8)
C15 C14 C13 129.8(9)
C14 C15 H15 126.5
C16 C15 C14 106.9(8)
C16 C15 H15 126.5
N5 C16 C15 110.3(8)
N5 C16 C17 121.9(9)
C15 C16 C17 127.8(9)
C16 C17 H17A 109.5
C16 C17 H17B 109.5
C16 C17 H17C 109.5
H17A C17 H17B 109.5
H17A C17 H17C 109.5
H17B C17 H17C 109.5
H18A C18 H18B 109.5
H18A C18 H18C 109.5
H18B C18 H18C 109.5
C19 C18 H18A 109.5
C19 C18 H18B 109.5
C19 C18 H18C 109.5
N6 C19 C18 123.0(9)
N6 C19 C20 110.1(9)
C20 C19 C18 126.8(9)
C19 C20 H20 126.7
C21 C20 C19 106.7(9)
C21 C20 H20 126.7
N7 C21 C20 105.6(9)
N7 C21 C22 123.2(9)
C20 C21 C22 131.2(10)
C21 C22 H22A 109.5
C21 C22 H22B 109.5
C21 C22 H22C 109.5
H22A C22 H22B 109.5
H22A C22 H22C 109.5
H22B C22 H22C 109.5
N7 C23 H23A 109.1
N7 C23 H23B 109.1
N7 C23 C24 112.4(8)
H23A C23 H23B 107.8
C24 C23 H23A 109.1
C24 C23 H23B 109.1
N8 C24 C23 116.4(8)
N8 C24 C25 124.1(9)
C25 C24 C23 119.5(8)
C24 C25 H25 120.9
C24 C25 C26 118.2(9)
C26 C25 H25 120.9
C25 C26 H26 120.5
C27 C26 C25 119.0(9)
C27 C26 H26 120.5
C26 C27 H27 120.5
C26 C27 C28 119.0(10)
C28 C27 H27 120.5
N8 C28 C27 122.4(9)
N8 C28 C29 117.0(8)
C27 C28 C29 120.6(9)
N9 C29 C28 111.7(8)
N9 C29 H29A 109.3
N9 C29 H29B 109.3
C28 C29 H29A 109.3
C28 C29 H29B 109.3
H29A C29 H29B 107.9
H30A C30 H30B 109.5
H30A C30 H30C 109.5
H30B C30 H30C 109.5
C31 C30 H30A 109.5
C31 C30 H30B 109.5
C31 C30 H30C 109.5
N9 C31 C30 121.0(9)
N9 C31 C32 108.3(8)
C32 C31 C30 130.6(9)
C31 C32 H32 127.1
C31 C32 C33 105.8(8)
C33 C32 H32 127.1
N10 C33 C32 109.4(9)
N10 C33 C34 123.6(8)
C32 C33 C34 127.0(8)
C33 C34 H34A 109.5
C33 C34 H34B 109.5
C33 C34 H34C 109.5
H34A C34 H34B 109.5
H34A C34 H34C 109.5
H34B C34 H34C 109.5
Cl6 Fe3 Cl5 107.6(3)
Cl7 Fe3 Cl5 113.5(3)
Cl7 Fe3 Cl6 109.3(4)
Cl7 Fe3 Cl8 109.9(3)
Cl8 Fe3 Cl5 108.4(3)
Cl8 Fe3 Cl6 108.0(3)
Cl5' Fe3' Cl7' 111(2)
Cl5' Fe3' Cl8' 111(2)
Cl6' Fe3' Cl5' 109(2)
Cl6' Fe3' Cl7' 109(2)
Cl6' Fe3' Cl8' 111(2)
Cl8' Fe3' Cl7' 107(2)
Cl1' Fe2' Cl2' 112(2)
Cl1' Fe2' Cl3' 107(2)
Cl1' Fe2' Cl4' 108(2)
Cl3' Fe2' Cl2' 110(2)
Cl4' Fe2' Cl2' 113(2)
Cl4' Fe2' Cl3' 107(2)
Cl1 Fe2 Cl4 109.4(3)
Cl2 Fe2 Cl1 108.3(2)
Cl2 Fe2 Cl4 112.2(2)
Cl3 Fe2 Cl1 107.2(2)
Cl3 Fe2 Cl2 108.7(2)
Cl3 Fe2 Cl4 110.9(2)
Cl9 C1A H1AA 109.3
Cl9 C1A H1AB 109.3
Cl12 C1A Cl9 111.7(6)
Cl12 C1A H1AA 109.3
Cl12 C1A H1AB 109.3
H1AA C1A H1AB 107.9
Cl10 C1B Cl11 110.7(7)
Cl10 C1B H1BA 109.5
Cl10 C1B H1BB 109.5
Cl11 C1B H1BA 109.5
Cl11 C1B H1BB 109.5
H1BA C1B H1BB 108.1

loop_
_geom_bond_atom_site_label_1
_geom_bond_atom_site_label_2
_geom_bond_distance
Fe1 N1 2.211(8)
Fe1 N3 2.273(7)
Fe1 N5 2.208(8)
Fe1 N10 2.198(8)
Fe1 N8 2.255(8)
Fe1 N6 2.226(8)
N1 N2 1.362(11)
N1 C2 1.356(12)
N2 C4 1.373(12)
N2 C6 1.448(12)
N3 C7 1.364(11)
N3 C11 1.336(12)
N4 N5 1.377(10)
N4 C12 1.438(12)
N4 C14 1.337(13)
N5 C16 1.343(12)
N10 N9 1.346(10)
N10 C33 1.349(12)
N9 C29 1.451(12)
N9 C31 1.333(12)
N8 C24 1.337(12)
N8 C28 1.373(12)
N7 N6 1.370(11)
N7 C21 1.340(12)
N7 C23 1.458(12)
N6 C19 1.328(12)
C1 H1A 0.9800
C1 H1B 0.9800
C1 H1C 0.9800
C1 C2 1.480(14)
C2 C3 1.403(14)
C3 H3 0.9500
C3 C4 1.372(15)
C4 C5 1.490(14)
C5 H5A 0.9800
C5 H5B 0.9800
C5 H5C 0.9800
C6 H6A 0.9900
C6 H6B 0.9900
C6 C7 1.505(13)
C7 C8 1.377(13)
C8 H8 0.9500
C8 C9 1.395(15)
C9 H9 0.9500
C9 C10 1.371(14)
C10 H10 0.9500
C10 C11 1.377(13)
C11 C12 1.505(12)
C12 H12A 0.9900
C12 H12B 0.9900
C13 H13A 0.9800
C13 H13B 0.9800
C13 H13C 0.9800
C13 C14 1.508(13)
C14 C15 1.390(13)
C15 H15 0.9500
C15 C16 1.380(14)
C16 C17 1.484(13)
C17 H17A 0.9800
C17 H17B 0.9800
C17 H17C 0.9800
C18 H18A 0.9800
C18 H18B 0.9800
C18 H18C 0.9800
C18 C19 1.489(14)
C19 C20 1.403(14)
C20 H20 0.9500
C20 C21 1.377(15)
C21 C22 1.499(14)
C22 H22A 0.9800
C22 H22B 0.9800
C22 H22C 0.9800
C23 H23A 0.9900
C23 H23B 0.9900
C23 C24 1.521(12)
C24 C25 1.376(13)
C25 H25 0.9500
C25 C26 1.409(14)
C26 H26 0.9500
C26 C27 1.384(14)
C27 H27 0.9500
C27 C28 1.388(13)
C28 C29 1.490(12)
C29 H29A 0.9900
C29 H29B 0.9900
C30 H30A 0.9800
C30 H30B 0.9800
C30 H30C 0.9800
C30 C31 1.521(13)
C31 C32 1.359(14)
C32 H32 0.9500
C32 C33 1.383(13)
C33 C34 1.500(14)
C34 H34A 0.9800
C34 H34B 0.9800
C34 H34C 0.9800
Fe3 Cl5 2.216(8)
Fe3 Cl6 2.196(6)
Fe3 Cl7 2.182(9)
Fe3 Cl8 2.195(6)
Fe3' Cl5' 2.23(5)
Fe3' Cl6' 2.17(5)
Fe3' Cl7' 2.29(5)
Fe3' Cl8' 2.25(5)
Fe2' Cl1' 2.01(6)
Fe2' Cl2' 2.18(5)
Fe2' Cl3' 2.12(6)
Fe2' Cl4' 2.11(6)
Fe2 Cl1 2.207(5)
Fe2 Cl2 2.206(5)
Fe2 Cl3 2.197(5)
Fe2 Cl4 2.208(6)
Cl9 C1A 1.761(12)
Cl10 C1B 1.750(12)
Cl11 C1B 1.759(13)
Cl12 C1A 1.753(12)
C1A H1AA 0.9900
C1A H1AB 0.9900
C1B H1BA 0.9900
C1B H1BB 0.9900

loop_
_geom_torsion_atom_site_label_1
_geom_torsion_atom_site_label_2
_geom_torsion_atom_site_label_3
_geom_torsion_atom_site_label_4
_geom_torsion
Fe1 N1 N2 C4 163.4(7)
Fe1 N1 N2 C6 -19.8(11)
Fe1 N1 C2 C1 23.8(16)
Fe1 N1 C2 C3 -161.0(8)
Fe1 N3 C7 C6 -4.4(11)
Fe1 N3 C7 C8 176.3(7)
Fe1 N3 C11 C10 -173.8(7)
Fe1 N3 C11 C12 4.7(10)
Fe1 N5 C16 C15 -167.6(7)
Fe1 N5 C16 C17 14.1(14)
Fe1 N10 N9 C29 -11.5(10)
Fe1 N10 N9 C31 170.2(6)
Fe1 N10 C33 C32 -169.0(7)
Fe1 N10 C33 C34 11.9(15)
Fe1 N8 C24 C23 -7.6(11)
Fe1 N8 C24 C25 172.1(7)
Fe1 N8 C28 C27 -172.3(7)
Fe1 N8 C28 C29 8.2(10)
Fe1 N6 C19 C18 21.1(15)
Fe1 N6 C19 C20 -162.6(7)
N1 N2 C4 C3 1.1(12)
N1 N2 C4 C5 -179.3(12)
N1 N2 C6 C7 73.9(11)
N1 C2 C3 C4 1.9(13)
N2 N1 C2 C1 -176.4(10)
N2 N1 C2 C3 -1.2(12)
N2 C6 C7 N3 -56.8(11)
N2 C6 C7 C8 122.5(10)
N3 C7 C8 C9 -2.9(15)
N3 C11 C12 N4 -64.7(11)
N4 N5 C16 C15 -0.4(10)
N4 N5 C16 C17 -178.7(8)
N4 C14 C15 C16 0.6(10)
N5 N4 C12 C11 70.2(11)
N5 N4 C14 C13 177.8(8)
N5 N4 C14 C15 -0.8(10)
N10 N9 C29 C28 70.2(10)
N10 N9 C31 C30 176.9(8)
N10 N9 C31 C32 1.0(10)
N9 N10 C33 C32 -0.9(10)
N9 N10 C33 C34 180.0(9)
N9 C31 C32 C33 -1.5(11)
N8 C24 C25 C26 -0.8(15)
N8 C28 C29 N9 -66.3(10)
N7 N6 C19 C18 -177.2(9)
N7 N6 C19 C20 -0.9(11)
N7 C23 C24 N8 -55.6(11)
N7 C23 C24 C25 124.6(9)
N6 N7 C21 C20 -0.7(12)
N6 N7 C21 C22 178.5(10)
N6 N7 C23 C24 73.9(10)
N6 C19 C20 C21 0.5(13)
C1 C2 C3 C4 176.8(11)
C2 N1 N2 C4 0.0(11)
C2 N1 N2 C6 176.8(9)
C2 C3 C4 N2 -1.8(13)
C2 C3 C4 C5 178.7(14)
C4 N2 C6 C7 -109.9(11)
C6 N2 C4 C3 -175.3(10)
C6 N2 C4 C5 4.2(18)
C6 C7 C8 C9 177.8(9)
C7 N3 C11 C10 1.4(13)
C7 N3 C11 C12 179.9(8)
C7 C8 C9 C10 2.2(16)
C8 C9 C10 C11 0.2(16)
C9 C10 C11 N3 -2.0(15)
C9 C10 C11 C12 179.5(9)
C10 C11 C12 N4 113.8(10)
C11 N3 C7 C6 -179.6(8)
C11 N3 C7 C8 1.1(13)
C12 N4 N5 Fe1 -11.2(10)
C12 N4 N5 C16 179.0(8)
C12 N4 C14 C13 -0.2(15)
C12 N4 C14 C15 -178.8(9)
C13 C14 C15 C16 -178.0(9)
C14 N4 N5 Fe1 170.6(6)
C14 N4 N5 C16 0.8(10)
C14 N4 C12 C11 -111.9(10)
C14 C15 C16 N5 -0.1(11)
C14 C15 C16 C17 178.1(9)
C18 C19 C20 C21 176.6(11)
C19 C20 C21 N7 0.2(12)
C19 C20 C21 C22 -179.0(11)
C21 N7 N6 Fe1 166.2(7)
C21 N7 N6 C19 1.0(11)
C21 N7 C23 C24 -113.5(10)
C23 N7 N6 Fe1 -20.2(10)
C23 N7 N6 C19 174.6(8)
C23 N7 C21 C20 -173.7(10)
C23 N7 C21 C22 5.5(16)
C23 C24 C25 C26 179.0(9)
C24 N8 C28 C27 0.0(13)
C24 N8 C28 C29 -179.5(8)
C24 C25 C26 C27 1.4(15)
C25 C26 C27 C28 -1.3(15)
C26 C27 C28 N8 0.6(14)
C26 C27 C28 C29 -179.9(9)
C27 C28 C29 N9 114.2(10)
C28 N8 C24 C23 -179.7(8)
C28 N8 C24 C25 0.1(13)
C29 N9 C31 C30 -1.3(14)
C29 N9 C31 C32 -177.2(9)
C30 C31 C32 C33 -176.8(10)
C31 N9 C29 C28 -111.7(10)
C31 C32 C33 N10 1.5(11)
C31 C32 C33 C34 -179.4(9)
C33 N10 N9 C29 178.3(8)
C33 N10 N9 C31 -0.1(10)
